data_7101717
loop_
_publ_author_name
'Arag\'on S\'aez, Pedro J'
'Oakley, Sarah H'
'Coles, Martyn P'
'Hitchcock, Peter B'

_publ_section_title
;
 Poly{guanidinium} salts: application in the preparation of a
 coordinatively saturated aluminium cation.
;
_journal_issue 8
_journal_name_full 'Chemical communications (Cambridge, England)'
_journal_page_first 816
_journal_page_last 818
_journal_paper_doi 10.1039/b611343e
_journal_year 2007
_chemical_compound_source 'synthesis as described'
_chemical_formula_moiety 'C15 H27 N6, C24 H20 B'
_chemical_formula_sum 'C39 H47 B N6'
_chemical_formula_weight 610.64
_chemical_name_systematic
;
?
;
_space_group_IT_number 2
_symmetry_cell_setting triclinic
_symmetry_Int_Tables_number 2
_symmetry_space_group_name_Hall '-P 1'
_symmetry_space_group_name_H-M 'P -1'
_atom_sites_solution_hydrogens geom
_atom_sites_solution_primary direct
_atom_sites_solution_secondary difmap
_audit_conform_dict_location ftp://ftp.iucr.org/pub/cif_core.dic
_audit_conform_dict_name cif_core.dic
_audit_conform_dict_version 2.2
_audit_creation_date 2004-03-25T14:22:42-00:00
_audit_creation_method 'WinGX routine CIF_UPDATE'
_cell_angle_alpha 109.992(2)
_cell_angle_beta 99.770(1)
_cell_angle_gamma 100.197(2)
_cell_formula_units_Z 2
_cell_length_a 10.2719(3)
_cell_length_b 12.4868(3)
_cell_length_c 14.3087(5)
_cell_measurement_reflns_used 14160
_cell_measurement_temperature 173(2)
_cell_measurement_theta_max 25.028
_cell_measurement_theta_min 3.705
_cell_measurement_wavelength 0.71073
_cell_volume 1644.02(8)
_computing_cell_refinement 'HKL Scalepack (Otwinowski & Minor 1997)'
_computing_data_collection 'Collect (Nonius BV, 1997-2000)'
_computing_data_reduction 'HKL Denzo and Scalepack (Otwinowski & Minor 1997)'
_computing_molecular_graphics 'Ortep-3 for Windows (Farrugia, 1997)'
_computing_publication_material 'WinGX publication routines (Farrugia, 1999)'
_computing_structure_refinement 'SHELXL-97 (Sheldrick, 1997)'
_computing_structure_solution 'SHELXS-97 (Sheldrick, 1997)'
_diffrn_ambient_temperature 173(2)
_diffrn_detector 'CCD plate'
_diffrn_measured_fraction_theta_full 0.988
_diffrn_measured_fraction_theta_max 0.988
_diffrn_measurement_device '95mm CCD camera on \k-goniostat'
_diffrn_measurement_device_type KappaCCD
_diffrn_measurement_method 'CCD rotation images, thick slices'
_diffrn_orient_matrix_type 'by Nonius Collect from scalepack cell'
_diffrn_orient_matrix_UB_11 -0.788805E-1
_diffrn_orient_matrix_UB_12 0.135306E-1
_diffrn_orient_matrix_UB_13 0.309328E-1
_diffrn_orient_matrix_UB_21 -0.632599E-1
_diffrn_orient_matrix_UB_22 -0.348496E-1
_diffrn_orient_matrix_UB_23 -0.701973E-1
_diffrn_orient_matrix_UB_31 -0.143696E-1
_diffrn_orient_matrix_UB_32 -0.07978
_diffrn_orient_matrix_UB_33 0.33936E-2
_diffrn_radiation_monochromator graphite
_diffrn_radiation_probe x-ray
_diffrn_radiation_type MoK\a
_diffrn_radiation_wavelength 0.71073
_diffrn_reflns_av_R_equivalents 0.0512
_diffrn_reflns_av_unetI/netI 0.0374
_diffrn_reflns_limit_h_max 12
_diffrn_reflns_limit_h_min -12
_diffrn_reflns_limit_k_max 14
_diffrn_reflns_limit_k_min -14
_diffrn_reflns_limit_l_max 16
_diffrn_reflns_limit_l_min -17
_diffrn_reflns_number 22790
_diffrn_reflns_theta_full 25.02
_diffrn_reflns_theta_max 25.02
_diffrn_reflns_theta_min 3.75
_diffrn_source 'Enraf Nonius FR590'
_exptl_absorpt_coefficient_mu 0.073
_exptl_absorpt_correction_type none
_exptl_crystal_colour colourless
_exptl_crystal_density_diffrn 1.234
_exptl_crystal_density_method 'not measured'
_exptl_crystal_description prism
_exptl_crystal_F_000 656
_exptl_crystal_size_max 0.4
_exptl_crystal_size_mid 0.4
_exptl_crystal_size_min 0.2
_refine_diff_density_max 0.242
_refine_diff_density_min -0.188
_refine_diff_density_rms 0.035
_refine_ls_extinction_method none
_refine_ls_goodness_of_fit_ref 1.034
_refine_ls_hydrogen_treatment mixed
_refine_ls_matrix_type full
_refine_ls_number_parameters 424
_refine_ls_number_reflns 5727
_refine_ls_number_restraints 0
_refine_ls_restrained_S_all 1.034
_refine_ls_R_factor_all 0.0621
_refine_ls_R_factor_gt 0.0458
_refine_ls_shift/su_max 0
_refine_ls_shift/su_mean 0
_refine_ls_structure_factor_coef Fsqd
_refine_ls_weighting_details 'calc w=1/[\s^2^(Fo^2^)+(0.0520P)^2^+0.5298P] where P=(Fo^2^+2Fc^2^)/3'
_refine_ls_weighting_scheme calc
_refine_ls_wR_factor_gt 0.1063
_refine_ls_wR_factor_ref 0.1147
_reflns_number_gt 4569
_reflns_number_total 5727
_reflns_threshold_expression >2sigma(I)
_cod_data_source_file b611343e.txt
_cod_data_source_block (2b)-mar3004
_cod_original_sg_symbol_H-M P-1
_cod_database_code 7101717

loop_
_symmetry_equiv_pos_as_xyz
'x, y, z'
'-x, -y, -z'

loop_
_atom_site_label
_atom_site_type_symbol
_atom_site_fract_x
_atom_site_fract_y
_atom_site_fract_z
_atom_site_U_iso_or_equiv
_atom_site_adp_type
_atom_site_occupancy
_atom_site_symmetry_multiplicity
_atom_site_calc_flag
_atom_site_refinement_flags
_atom_site_disorder_assembly
_atom_site_disorder_group
N1 N 0.59431(15) 0.33381(13) 0.16934(11) 0.0376(4) Uani 1 1 d . . .
H1X H 0.541(3) 0.247(2) 0.1426(18) 0.077(7) Uiso 1 1 d . . .
N2 N 0.62271(13) 0.34359(11) 0.33609(10) 0.0299(3) Uani 1 1 d . . .
N3 N 0.65182(14) 0.51636(11) 0.30441(11) 0.0333(3) Uani 1 1 d . . .
N4 N 0.42567(15) 0.11340(12) 0.10586(11) 0.0368(3) Uani 1 1 d . . .
N5 N 0.44491(13) 0.15985(11) 0.27863(11) 0.0315(3) Uani 1 1 d . . .
N6 N 0.24411(14) 0.02977(12) 0.16116(12) 0.0397(4) Uani 1 1 d . . .
C1 C 0.62247(15) 0.39842(14) 0.26896(12) 0.0289(4) Uani 1 1 d . . .
C2 C 0.63474(19) 0.41164(15) 0.44402(13) 0.0390(4) Uani 1 1 d . . .
H2A H 0.662 0.3668 0.4859 0.047 Uiso 1 1 calc R . .
H2B H 0.5456 0.4269 0.4536 0.047 Uiso 1 1 calc R . .
C3 C 0.7409(2) 0.52705(15) 0.47799(14) 0.0466(5) Uani 1 1 d . . .
H3A H 0.7494 0.5746 0.5511 0.056 Uiso 1 1 calc R . .
H3B H 0.8308 0.5117 0.4709 0.056 Uiso 1 1 calc R . .
C4 C 0.6994(2) 0.59331(15) 0.41312(14) 0.0433(5) Uani 1 1 d . . .
H4A H 0.6256 0.6289 0.4356 0.052 Uiso 1 1 calc R . .
H4B H 0.7783 0.6579 0.4228 0.052 Uiso 1 1 calc R . .
C5 C 0.6389(2) 0.58060(16) 0.23566(15) 0.0443(5) Uani 1 1 d . . .
H5A H 0.731 0.6157 0.2316 0.053 Uiso 1 1 calc R . .
H5B H 0.5962 0.6456 0.2646 0.053 Uiso 1 1 calc R . .
C6 C 0.5544(2) 0.50188(17) 0.12968(15) 0.0495(5) Uani 1 1 d . . .
H6A H 0.5648 0.5423 0.0817 0.059 Uiso 1 1 calc R . .
H6B H 0.4567 0.4831 0.13 0.059 Uiso 1 1 calc R . .
C7 C 0.6012(2) 0.39025(17) 0.09523(14) 0.0490(5) Uani 1 1 d . . .
H7A H 0.5426 0.3357 0.027 0.059 Uiso 1 1 calc R . .
H7B H 0.6963 0.4087 0.0888 0.059 Uiso 1 1 calc R . .
C8 C 0.58932(16) 0.21509(13) 0.30089(13) 0.0308(4) Uani 1 1 d . A .
H8A H 0.6217 0.1831 0.2381 0.037 Uiso 1 1 calc R . .
H8B H 0.6396 0.1934 0.3543 0.037 Uiso 1 1 calc R . .
C9 C 0.37092(16) 0.09884(13) 0.17763(13) 0.0314(4) Uani 1 1 d . A .
C13 C 0.18117(19) 0.01824(16) 0.24227(17) 0.0474(5) Uani 1 1 d . A .
H13A H 0.191 -0.0555 0.251 0.057 Uiso 1 1 calc R . .
H13B H 0.0824 0.0128 0.222 0.057 Uiso 1 1 calc R . .
C14 C 0.24515(19) 0.12123(16) 0.34304(16) 0.0446(5) Uani 1 1 d . . .
H14A H 0.2193 0.1927 0.3396 0.054 Uiso 1 1 calc R A .
H14B H 0.2125 0.1045 0.3991 0.054 Uiso 1 1 calc R . .
C15 C 0.39674(18) 0.14061(17) 0.36350(15) 0.0415(4) Uani 1 1 d . A .
H15A H 0.4407 0.21 0.428 0.05 Uiso 1 1 calc R . .
H15B H 0.4224 0.0711 0.3719 0.05 Uiso 1 1 calc R . .
C16 C -0.11742(15) 0.25368(14) 0.58592(12) 0.0281(4) Uani 1 1 d . . .
C17 C -0.07731(17) 0.31927(16) 0.52939(13) 0.0349(4) Uani 1 1 d . . .
H17 H -0.0601 0.4026 0.56 0.042 Uiso 1 1 calc R . .
C18 C -0.06129(18) 0.26895(19) 0.43068(14) 0.0465(5) Uani 1 1 d . . .
H18 H -0.0354 0.3176 0.395 0.056 Uiso 1 1 calc R . .
C19 C -0.08291(19) 0.1484(2) 0.38424(15) 0.0504(5) Uani 1 1 d . . .
H19 H -0.0717 0.1135 0.3168 0.06 Uiso 1 1 calc R . .
C20 C -0.12116(19) 0.07947(18) 0.43742(15) 0.0464(5) Uani 1 1 d . . .
H20 H -0.1351 -0.0036 0.407 0.056 Uiso 1 1 calc R . .
C21 C -0.13930(18) 0.13128(15) 0.53513(13) 0.0374(4) Uani 1 1 d . . .
H21 H -0.1679 0.0817 0.5694 0.045 Uiso 1 1 calc R . .
C22 C -0.28758(16) 0.24142(13) 0.70827(12) 0.0270(4) Uani 1 1 d . . .
C23 C -0.39714(17) 0.18286(14) 0.62144(13) 0.0339(4) Uani 1 1 d . . .
H23 H -0.3848 0.1841 0.5575 0.041 Uiso 1 1 calc R . .
C24 C -0.52321(18) 0.12303(15) 0.62424(15) 0.0406(4) Uani 1 1 d . . .
H24 H -0.5945 0.0848 0.5631 0.049 Uiso 1 1 calc R . .
C25 C -0.5450(2) 0.11903(16) 0.71532(16) 0.0446(5) Uani 1 1 d . . .
H25 H -0.6301 0.0768 0.7176 0.053 Uiso 1 1 calc R . .
C26 C -0.4410(2) 0.17744(17) 0.80318(16) 0.0479(5) Uani 1 1 d . . .
H26 H -0.4551 0.1767 0.8669 0.057 Uiso 1 1 calc R . .
C27 C -0.31544(19) 0.23749(16) 0.79951(14) 0.0390(4) Uani 1 1 d . . .
H27 H -0.2459 0.2774 0.8615 0.047 Uiso 1 1 calc R . .
C28 C -0.01509(16) 0.29907(13) 0.78679(12) 0.0266(3) Uani 1 1 d . . .
C29 C 0.06123(16) 0.21577(13) 0.76304(13) 0.0280(4) Uani 1 1 d . . .
H29 H 0.045 0.1638 0.6935 0.034 Uiso 1 1 calc R . .
C30 C 0.16003(17) 0.20562(14) 0.83683(14) 0.0338(4) Uani 1 1 d . . .
H30 H 0.2086 0.1469 0.8169 0.041 Uiso 1 1 calc R . .
C31 C 0.18823(18) 0.27946(15) 0.93829(14) 0.0388(4) Uani 1 1 d . . .
H31 H 0.2563 0.2729 0.9886 0.047 Uiso 1 1 calc R . .
C32 C 0.1155(2) 0.36333(17) 0.96547(14) 0.0489(5) Uani 1 1 d . . .
H32 H 0.1326 0.4149 1.0352 0.059 Uiso 1 1 calc R . .
C33 C 0.0174(2) 0.37223(16) 0.89084(13) 0.0432(5) Uani 1 1 d . . .
H33 H -0.0305 0.4314 0.9116 0.052 Uiso 1 1 calc R . .
C34 C -0.13259(16) 0.45188(13) 0.73387(11) 0.0260(3) Uani 1 1 d . . .
C35 C -0.24639(17) 0.49860(14) 0.73713(12) 0.0311(4) Uani 1 1 d . . .
H35 H -0.3344 0.4463 0.7179 0.037 Uiso 1 1 calc R . .
C36 C -0.23570(19) 0.61903(15) 0.76749(13) 0.0384(4) Uani 1 1 d . . .
H36 H -0.3157 0.6472 0.7691 0.046 Uiso 1 1 calc R . .
C37 C -0.1100(2) 0.69764(15) 0.79519(13) 0.0400(4) Uani 1 1 d . . .
H37 H -0.1025 0.7799 0.8169 0.048 Uiso 1 1 calc R . .
C38 C 0.00476(19) 0.65471(15) 0.79078(14) 0.0400(4) Uani 1 1 d . . .
H38 H 0.0921 0.7075 0.8086 0.048 Uiso 1 1 calc R . .
C39 C -0.00714(17) 0.53503(14) 0.76053(13) 0.0346(4) Uani 1 1 d . . .
H39 H 0.0733 0.5077 0.7576 0.042 Uiso 1 1 calc R . .
B B -0.13845(18) 0.31109(15) 0.70287(14) 0.0265(4) Uani 1 1 d . . .
C10 C 0.3477(2) 0.05021(17) -0.00106(15) 0.0493(5) Uani 0.635(5) 1 d P A 1
H10C H 0.2897 0.0984 -0.0205 0.059 Uiso 0.635(5) 1 calc PR A 1
H10D H 0.4117 0.0386 -0.046 0.059 Uiso 0.635(5) 1 calc PR A 1
C11 C 0.2615(3) -0.0642(3) -0.0175(3) 0.0518(11) Uani 0.635(5) 1 d P A 1
H11C H 0.3196 -0.1165 -0.0069 0.062 Uiso 0.635(5) 1 calc PR A 1
H11D H 0.2047 -0.1013 -0.089 0.062 Uiso 0.635(5) 1 calc PR A 1
C12 C 0.1688(2) -0.04990(17) 0.05703(17) 0.0558(6) Uani 0.635(5) 1 d P A 1
H12C H 0.0931 -0.0187 0.0333 0.067 Uiso 0.635(5) 1 calc PR A 1
H12D H 0.1286 -0.1279 0.0573 0.067 Uiso 0.635(5) 1 calc PR A 1
C10A C 0.3477(2) 0.05021(17) -0.00106(15) 0.0493(5) Uani 0.365(5) 1 d P A 2
H10A H 0.3847 -0.0179 -0.0323 0.059 Uiso 0.365(5) 1 calc PR A 2
H10B H 0.363 0.1032 -0.0384 0.059 Uiso 0.365(5) 1 calc PR A 2
C11A C 0.1936(5) 0.0052(5) -0.0178(4) 0.0448(17) Uiso 0.365(5) 1 d P A 2
H11A H 0.1498 0.0714 -0.008 0.054 Uiso 0.365(5) 1 calc PR A 2
H11B H 0.1536 -0.0535 -0.0888 0.054 Uiso 0.365(5) 1 calc PR A 2
C12A C 0.1688(2) -0.04990(17) 0.05703(17) 0.0558(6) Uani 0.365(5) 1 d P A 2
H12A H 0.0699 -0.0689 0.0536 0.067 Uiso 0.365(5) 1 calc PR A 2
H12B H 0.198 -0.1243 0.039 0.067 Uiso 0.365(5) 1 calc PR A 2

loop_
_atom_site_aniso_label
_atom_site_aniso_U_11
_atom_site_aniso_U_22
_atom_site_aniso_U_33
_atom_site_aniso_U_23
_atom_site_aniso_U_13
_atom_site_aniso_U_12
N1 0.0409(9) 0.0346(8) 0.0312(8) 0.0096(7) 0.0099(7) 0.0002(7)
N2 0.0309(7) 0.0235(7) 0.0309(8) 0.0083(6) 0.0066(6) 0.0019(6)
N3 0.0335(8) 0.0255(7) 0.0369(8) 0.0124(6) 0.0043(6) 0.0007(6)
N4 0.0379(8) 0.0303(8) 0.0341(8) 0.0072(6) 0.0045(7) 0.0035(6)
N5 0.0265(7) 0.0274(7) 0.0374(8) 0.0117(6) 0.0071(6) 0.0016(6)
N6 0.0294(8) 0.0260(7) 0.0555(10) 0.0138(7) 0.0019(7) -0.0008(6)
C1 0.0214(8) 0.0291(9) 0.0332(10) 0.0107(7) 0.0062(7) 0.0023(6)
C2 0.0480(11) 0.0316(9) 0.0327(10) 0.0098(8) 0.0099(8) 0.0036(8)
C3 0.0604(13) 0.0319(10) 0.0316(10) 0.0066(8) 0.0006(9) -0.0053(9)
C4 0.0512(11) 0.0287(9) 0.0376(11) 0.0052(8) 0.0052(9) 0.0005(8)
C5 0.0472(11) 0.0373(10) 0.0474(11) 0.0227(9) 0.0053(9) 0.0012(8)
C6 0.0534(12) 0.0486(12) 0.0452(12) 0.0267(10) 0.0034(9) 0.0005(9)
C7 0.0545(12) 0.0513(12) 0.0341(11) 0.0164(9) 0.0096(9) -0.0028(9)
C8 0.0264(8) 0.0247(8) 0.0387(10) 0.0106(7) 0.0061(7) 0.0049(7)
C9 0.0285(9) 0.0179(8) 0.0443(11) 0.0091(7) 0.0047(8) 0.0073(7)
C13 0.0335(10) 0.0344(10) 0.0797(15) 0.0270(10) 0.0189(10) 0.0067(8)
C14 0.0395(10) 0.0422(11) 0.0625(13) 0.0287(10) 0.0194(9) 0.0118(8)
C15 0.0396(10) 0.0408(10) 0.0487(11) 0.0220(9) 0.0145(9) 0.0079(8)
C16 0.0238(8) 0.0314(9) 0.0274(9) 0.0090(7) 0.0047(7) 0.0097(7)
C17 0.0291(9) 0.0419(10) 0.0300(9) 0.0118(8) 0.0066(7) 0.0045(7)
C18 0.0342(10) 0.0701(14) 0.0310(10) 0.0177(10) 0.0102(8) 0.0046(9)
C19 0.0316(10) 0.0766(15) 0.0284(10) 0.0011(10) 0.0101(8) 0.0143(10)
C20 0.0405(11) 0.0465(11) 0.0390(11) -0.0018(9) 0.0057(9) 0.0191(9)
C21 0.0413(10) 0.0346(9) 0.0329(10) 0.0070(8) 0.0083(8) 0.0142(8)
C22 0.0323(9) 0.0219(8) 0.0310(9) 0.0106(7) 0.0108(7) 0.0132(7)
C23 0.0346(9) 0.0339(9) 0.0347(10) 0.0151(8) 0.0093(8) 0.0074(7)
C24 0.0345(10) 0.0346(9) 0.0476(11) 0.0108(8) 0.0121(8) 0.0046(8)
C25 0.0414(11) 0.0337(10) 0.0613(13) 0.0151(9) 0.0276(10) 0.0085(8)
C26 0.0567(13) 0.0521(12) 0.0474(12) 0.0223(10) 0.0331(10) 0.0188(10)
C27 0.0429(10) 0.0415(10) 0.0337(10) 0.0120(8) 0.0153(8) 0.0133(8)
C28 0.0292(8) 0.0229(8) 0.0297(9) 0.0105(7) 0.0096(7) 0.0087(6)
C29 0.0282(8) 0.0240(8) 0.0333(9) 0.0106(7) 0.0112(7) 0.0072(7)
C30 0.0303(9) 0.0293(9) 0.0489(11) 0.0187(8) 0.0133(8) 0.0145(7)
C31 0.0368(10) 0.0379(10) 0.0427(11) 0.0190(9) 0.0009(8) 0.0134(8)
C32 0.0650(13) 0.0444(11) 0.0314(10) 0.0064(9) -0.0018(9) 0.0293(10)
C33 0.0568(12) 0.0394(10) 0.0318(10) 0.0063(8) 0.0023(8) 0.0317(9)
C34 0.0319(9) 0.0264(8) 0.0215(8) 0.0095(7) 0.0071(7) 0.0105(7)
C35 0.0343(9) 0.0315(9) 0.0304(9) 0.0133(7) 0.0073(7) 0.0128(7)
C36 0.0477(11) 0.0372(10) 0.0390(10) 0.0179(8) 0.0117(8) 0.0248(9)
C37 0.0613(13) 0.0255(9) 0.0358(10) 0.0140(8) 0.0098(9) 0.0150(9)
C38 0.0452(11) 0.0294(9) 0.0411(11) 0.0141(8) 0.0067(8) 0.0016(8)
C39 0.0328(9) 0.0319(9) 0.0393(10) 0.0136(8) 0.0081(8) 0.0095(7)
B 0.0299(10) 0.0247(9) 0.0256(10) 0.0081(8) 0.0087(8) 0.0101(7)
C10 0.0512(12) 0.0408(11) 0.0423(11) 0.0085(9) -0.0052(9) 0.0095(9)
C11 0.053(2) 0.0312(17) 0.047(2) 0.0001(14) -0.0107(15) 0.0028(14)
C12 0.0384(11) 0.0394(11) 0.0672(15) 0.0120(10) -0.0109(10) -0.0045(9)
C10A 0.0512(12) 0.0408(11) 0.0423(11) 0.0085(9) -0.0052(9) 0.0095(9)
C12A 0.0384(11) 0.0394(11) 0.0672(15) 0.0120(10) -0.0109(10) -0.0045(9)

loop_
_atom_type_symbol
_atom_type_description
_atom_type_scat_dispersion_real
_atom_type_scat_dispersion_imag
_atom_type_scat_source
C C 0.0033 0.0016 'International Tables Vol C Tables 4.2.6.8 and 6.1.1.4'
H H 0 0 'International Tables Vol C Tables 4.2.6.8 and 6.1.1.4'
B B 0.0013 0.0007 'International Tables Vol C Tables 4.2.6.8 and 6.1.1.4'
N N 0.0061 0.0033 'International Tables Vol C Tables 4.2.6.8 and 6.1.1.4'

loop_
_geom_angle_atom_site_label_1
_geom_angle_atom_site_label_2
_geom_angle_atom_site_label_3
_geom_angle
C1 N1 C7 120.47(15)
C1 N2 C2 119.66(13)
C1 N2 C8 121.54(13)
C2 N2 C8 118.06(13)
C1 N3 C4 124.20(14)
C1 N3 C5 122.27(14)
C4 N3 C5 113.54(13)
C9 N4 C10 118.45(15)
C9 N5 C8 119.59(14)
C9 N5 C15 121.65(14)
C8 N5 C15 115.95(14)
C9 N6 C13 124.45(15)
C9 N6 C12 119.84(16)
C13 N6 C12 115.31(15)
N1 C1 N3 121.35(15)
N1 C1 N2 119.04(14)
N3 C1 N2 119.61(14)
N2 C2 C3 108.96(14)
C4 C3 C2 109.39(16)
N3 C4 C3 111.50(14)
N3 C5 C6 111.96(14)
C5 C6 C7 108.93(16)
N1 C7 C6 110.22(16)
N5 C8 N2 114.31(13)
N4 C9 N6 124.85(16)
N4 C9 N5 118.04(14)
N6 C9 N5 117.08(15)
N6 C13 C14 111.82(14)
C15 C14 C13 108.43(16)
N5 C15 C14 110.31(15)
C17 C16 C21 114.46(15)
C17 C16 B 124.26(14)
C21 C16 B 121.27(14)
C18 C17 C16 123.27(17)
C19 C18 C17 120.19(18)
C18 C19 C20 118.87(17)
C19 C20 C21 120.03(18)
C20 C21 C16 123.16(18)
C27 C22 C23 114.67(15)
C27 C22 B 123.03(15)
C23 C22 B 122.30(14)
C24 C23 C22 123.19(16)
C25 C24 C23 120.14(18)
C24 C25 C26 118.71(17)
C25 C26 C27 120.62(17)
C26 C27 C22 122.64(17)
C29 C28 C33 114.30(14)
C29 C28 B 124.76(14)
C33 C28 B 120.91(13)
C30 C29 C28 122.80(15)
C31 C30 C29 120.81(15)
C30 C31 C32 118.49(16)
C31 C32 C33 119.91(17)
C32 C33 C28 123.68(16)
C35 C34 C39 114.98(14)
C35 C34 B 124.56(14)
C39 C34 B 120.46(13)
C36 C35 C34 122.44(16)
C37 C36 C35 120.52(16)
C36 C37 C38 118.81(15)
C37 C38 C39 120.13(17)
C38 C39 C34 123.08(16)
C34 B C16 110.13(13)
C34 B C22 109.37(12)
C16 B C22 109.64(13)
C34 B C28 108.25(12)
C16 B C28 110.07(12)
C22 B C28 109.36(12)
C11 C10 N4 111.9(2)
C10 C11 C12 110.4(2)
N6 C12 C11 111.51(18)

loop_
_geom_bond_atom_site_label_1
_geom_bond_atom_site_label_2
_geom_bond_distance
N1 C1 1.326(2)
N1 C7 1.465(2)
N2 C1 1.357(2)
N2 C2 1.457(2)
N2 C8 1.4629(19)
N3 C1 1.341(2)
N3 C4 1.461(2)
N3 C5 1.470(2)
N4 C9 1.300(2)
N4 C10 1.463(2)
N5 C9 1.384(2)
N5 C8 1.451(2)
N5 C15 1.462(2)
N6 C9 1.362(2)
N6 C13 1.457(2)
N6 C12 1.460(2)
C2 C3 1.512(2)
C3 C4 1.498(3)
C5 C6 1.500(3)
C6 C7 1.505(3)
C13 C14 1.509(3)
C14 C15 1.494(3)
C16 C17 1.393(2)
C16 C21 1.406(2)
C16 B 1.649(2)
C17 C18 1.388(2)
C18 C19 1.380(3)
C19 C20 1.380(3)
C20 C21 1.386(3)
C22 C27 1.398(2)
C22 C23 1.399(2)
C22 B 1.650(2)
C23 C24 1.390(2)
C24 C25 1.375(3)
C25 C26 1.377(3)
C26 C27 1.391(3)
C28 C29 1.396(2)
C28 C33 1.399(2)
C28 B 1.657(2)
C29 C30 1.391(2)
C30 C31 1.374(2)
C31 C32 1.380(2)
C32 C33 1.387(2)
C34 C35 1.396(2)
C34 C39 1.404(2)
C34 B 1.647(2)
C35 C36 1.393(2)
C36 C37 1.378(3)
C37 C38 1.381(3)
C38 C39 1.382(2)
C10 C11 1.461(4)
C11 C12 1.533(4)
